data_4325017
loop_
_publ_author_name
'Guifeng Liu'
'Jiurong Hu'
'Jialin Wen'
'Huimin Dai'
'Yizhi Li'
'Hong Yan'

_publ_contact_author_address
;
    State Key Laboratory of Coordination Chemistry, 
    Nanjing University, 
    Nanjing 210093, 
    P. R. China
;
_publ_contact_author_email hyan1965@nju.edu.cn
_publ_contact_author_fax '(+86)-25- 83314502'
_publ_contact_author_name 'H. Yan'
_publ_contact_author_phone '(+86)-25- 83314502'
_publ_section_title
;
 Cobalt-Mediated Selective B-H Activation and Formation of a Co-B Bond in
 the Reaction of the 16-Electron CpCo Half-Sandwich Complex Containing an
 o-Carborane-1,2-dithiolate Ligand with Ethyl Diazoacetate
;
_journal_name_full 'Inorganic Chemistry'
_journal_page_first 4187
_journal_page_last 4194
_journal_paper_doi 10.1021/ic200333q
_journal_volume 50
_journal_year 2011
_chemical_formula_moiety 'C11 H21 B10 Co O2 S2'
_chemical_formula_sum 'C11 H21 B10 Co O2 S2'
_chemical_formula_weight 416.43
_chemical_name_systematic
; 
 ? 
;
_space_group_IT_number 14
_symmetry_cell_setting monoclinic
_symmetry_space_group_name_Hall '-P 2yn'
_symmetry_space_group_name_H-M 'P 1 21/n 1'
_atom_sites_solution_hydrogens geom
_atom_sites_solution_primary direct
_atom_sites_solution_secondary difmap
_audit_creation_method SHELXL-97
_cell_angle_alpha 90.00
_cell_angle_beta 96.439(3)
_cell_angle_gamma 90.00
_cell_formula_units_Z 8
_cell_length_a 13.098(3)
_cell_length_b 16.643(4)
_cell_length_c 18.050(4)
_cell_measurement_reflns_used 4592
_cell_measurement_temperature 291(2)
_cell_measurement_theta_max 26.23
_cell_measurement_theta_min 2.20
_cell_volume 3909.9(16)
_computing_cell_refinement SMART
_computing_data_collection 'SMART (Bruker, 2000)'
_computing_data_reduction 'SAINT (Bruker, 2000)'
_computing_molecular_graphics SHELXTL
_computing_publication_material SHELXTL
_computing_structure_refinement SHELXTL
_computing_structure_solution 'SHELXTL (Bruker, 2000)'
_diffrn_ambient_temperature 291(2)
_diffrn_measured_fraction_theta_full 0.998
_diffrn_measured_fraction_theta_max 0.998
_diffrn_measurement_device_type 'Bruker Smart Apex CCD'
_diffrn_measurement_method 'phi and omega scans'
_diffrn_radiation_monochromator graphite
_diffrn_radiation_source 'fine-focus sealed tube'
_diffrn_radiation_type MoK\a
_diffrn_radiation_wavelength 0.71073
_diffrn_reflns_av_R_equivalents 0.0402
_diffrn_reflns_av_sigmaI/netI 0.0444
_diffrn_reflns_limit_h_max 16
_diffrn_reflns_limit_h_min -15
_diffrn_reflns_limit_k_max 18
_diffrn_reflns_limit_k_min -20
_diffrn_reflns_limit_l_max 13
_diffrn_reflns_limit_l_min -22
_diffrn_reflns_number 21012
_diffrn_reflns_theta_full 26.00
_diffrn_reflns_theta_max 26.00
_diffrn_reflns_theta_min 1.67
_exptl_absorpt_coefficient_mu 1.094
_exptl_absorpt_correction_T_max 0.7949
_exptl_absorpt_correction_T_min 0.7494
_exptl_absorpt_correction_type multi-scan
_exptl_absorpt_process_details 'SADABS; Bruker, 2000'
_exptl_crystal_colour blue
_exptl_crystal_density_diffrn 1.415
_exptl_crystal_description block
_exptl_crystal_F_000 1696
_exptl_crystal_size_max 0.28
_exptl_crystal_size_mid 0.23
_exptl_crystal_size_min 0.22
_refine_diff_density_max 0.259
_refine_diff_density_min -0.442
_refine_diff_density_rms 0.066
_refine_ls_extinction_method none
_refine_ls_goodness_of_fit_ref 1.059
_refine_ls_hydrogen_treatment constr
_refine_ls_matrix_type full
_refine_ls_number_parameters 471
_refine_ls_number_reflns 7655
_refine_ls_number_restraints 0
_refine_ls_restrained_S_all 1.059
_refine_ls_R_factor_all 0.0660
_refine_ls_R_factor_gt 0.0502
_refine_ls_shift/su_max 0.000
_refine_ls_shift/su_mean 0.000
_refine_ls_structure_factor_coef Fsqd
_refine_ls_weighting_details 'calc w=1/[\s^2^(Fo^2^)+(0.0500P)^2^+1.5500P] where P=(Fo^2^+2Fc^2^)/3'
_refine_ls_weighting_scheme calc
_refine_ls_wR_factor_gt 0.1108
_refine_ls_wR_factor_ref 0.1140
_reflns_number_gt 5514
_reflns_number_total 7655
_reflns_threshold_expression >2sigma(I)
_cod_data_source_file ic200333q_si_001_2.cif
_cod_data_source_block Compound-2
_cod_original_cell_volume 3909.8(16)
_cod_original_sg_symbol_H-M 'P 1 21/n 1 '
_cod_database_code 4325017

loop_
_symmetry_equiv_pos_as_xyz
'x, y, z'
'-x+1/2, y+1/2, -z+1/2'
'-x, -y, -z'
'x-1/2, -y-1/2, z-1/2'

loop_
_atom_site_label
_atom_site_type_symbol
_atom_site_fract_x
_atom_site_fract_y
_atom_site_fract_z
_atom_site_U_iso_or_equiv
_atom_site_adp_type
_atom_site_occupancy
_atom_site_symmetry_multiplicity
_atom_site_calc_flag
_atom_site_refinement_flags
B3 B 0.7961(3) 0.7367(2) -0.0170(2) 0.0399(8) Uani 1 1 d .
H3A H 0.7289 0.7721 -0.0054 0.048 Uiso 1 1 calc R
B4 B 0.8569(4) 0.7503(3) -0.0986(2) 0.0498(10) Uani 1 1 d .
H4 H 0.8287 0.7953 -0.1406 0.060 Uiso 1 1 calc R
B5 B 0.9911(3) 0.7282(3) -0.0782(2) 0.0494(10) Uani 1 1 d .
H5 H 1.0498 0.7583 -0.1073 0.059 Uiso 1 1 calc R
B6 B 1.0136(3) 0.7049(2) 0.0170(2) 0.0426(9) Uani 1 1 d .
H6 H 1.0863 0.7207 0.0504 0.051 Uiso 1 1 calc R
B7 B 0.9440(3) 0.6164(2) 0.0337(2) 0.0483(10) Uani 1 1 d .
H7A H 0.9718 0.5744 0.0786 0.058 Uiso 1 1 calc R
B8 B 0.8107(3) 0.6345(2) 0.0124(2) 0.0473(9) Uani 1 1 d .
H8A H 0.7531 0.6039 0.0424 0.057 Uiso 1 1 calc R
B9 B 0.7896(3) 0.6603(3) -0.0841(2) 0.0539(11) Uani 1 1 d .
H9A H 0.7168 0.6459 -0.1180 0.065 Uiso 1 1 calc R
B10 B 0.9087(4) 0.6548(3) -0.1220(2) 0.0563(11) Uani 1 1 d .
H10 H 0.9132 0.6371 -0.1803 0.068 Uiso 1 1 calc R
B11 B 1.0037(4) 0.6269(3) -0.0490(3) 0.0586(11) Uani 1 1 d .
H11A H 1.0708 0.5903 -0.0592 0.070 Uiso 1 1 calc R
B12 B 0.8812(4) 0.5833(3) -0.0537(2) 0.0567(12) Uani 1 1 d .
H12 H 0.8685 0.5194 -0.0673 0.068 Uiso 1 1 calc R
B13 B 0.5320(3) 0.7241(2) 1.0951(2) 0.0409(8) Uani 1 1 d .
H13 H 0.6012 0.7586 1.0861 0.049 Uiso 1 1 calc R
B14 B 0.4744(3) 0.7330(3) 1.1789(2) 0.0465(9) Uani 1 1 d .
H14A H 0.5054 0.7731 1.2244 0.056 Uiso 1 1 calc R
B15 B 0.3398(3) 0.7163(3) 1.1561(2) 0.0543(11) Uani 1 1 d .
H15 H 0.2837 0.7458 1.1882 0.065 Uiso 1 1 calc R
B16 B 0.3143(3) 0.7014(2) 1.0582(2) 0.0454(9) Uani 1 1 d .
H16 H 0.2429 0.7211 1.0253 0.054 Uiso 1 1 calc R
B17 B 0.3788(4) 0.6132(2) 1.0358(2) 0.0499(10) Uani 1 1 d .
H17 H 0.3486 0.5752 0.9885 0.060 Uiso 1 1 calc R
B18 B 0.5126(3) 0.6271(2) 1.0574(2) 0.0451(9) Uani 1 1 d .
H18A H 0.5680 0.5986 1.0242 0.054 Uiso 1 1 calc R
B19 B 0.5359(3) 0.6417(3) 1.1556(2) 0.0532(10) Uani 1 1 d .
H19 H 0.6079 0.6217 1.1874 0.064 Uiso 1 1 calc R
B20 B 0.4167(4) 0.6361(3) 1.1945(2) 0.0571(12) Uani 1 1 d .
H20A H 0.4109 0.6125 1.2508 0.069 Uiso 1 1 calc R
B21 B 0.3189(4) 0.6203(3) 1.1189(3) 0.0607(12) Uani 1 1 d .
H21 H 0.2486 0.5865 1.1264 0.073 Uiso 1 1 calc R
B22 B 0.4415(4) 0.5726(3) 1.1197(3) 0.0627(13) Uani 1 1 d .
H22 H 0.4517 0.5076 1.1281 0.075 Uiso 1 1 calc R
C1 C 0.8941(2) 0.70773(17) 0.04779(15) 0.0298(6) Uani 1 1 d .
C2 C 0.9200(2) 0.77441(17) -0.01525(16) 0.0355(7) Uani 1 1 d .
C3 C 0.8191(2) 0.82279(17) 0.14658(16) 0.0321(6) Uani 1 1 d .
H3 H 0.7714 0.8318 0.1016 0.039 Uiso 1 1 calc R
C4 C 0.7729(2) 0.82749(19) 0.21774(16) 0.0371(7) Uani 1 1 d .
C5 C 0.6622(3) 0.9052(2) 0.2846(2) 0.0632(11) Uani 1 1 d .
H5A H 0.6580 0.8562 0.3131 0.076 Uiso 1 1 calc R
H5B H 0.5931 0.9259 0.2726 0.076 Uiso 1 1 calc R
C6 C 0.7259(3) 0.9655(2) 0.3305(2) 0.0621(11) Uani 1 1 d .
H6A H 0.7934 0.9441 0.3442 0.093 Uiso 1 1 calc R
H6B H 0.6943 0.9774 0.3747 0.093 Uiso 1 1 calc R
H6C H 0.7309 1.0138 0.3020 0.093 Uiso 1 1 calc R
C7 C 0.9701(3) 0.9592(2) 0.2114(2) 0.0573(10) Uani 1 1 d .
H7 H 0.9137 0.9939 0.2233 0.069 Uiso 1 1 calc R
C8 C 1.0074(3) 0.8911(2) 0.25003(19) 0.0532(9) Uani 1 1 d .
H8 H 0.9791 0.8684 0.2934 0.064 Uiso 1 1 calc R
C9 C 1.0925(3) 0.8602(3) 0.2182(2) 0.0597(10) Uani 1 1 d .
H9 H 1.1320 0.8122 0.2350 0.072 Uiso 1 1 calc R
C10 C 1.1096(3) 0.9079(2) 0.1593(2) 0.0592(11) Uani 1 1 d .
H10A H 1.1636 0.9007 0.1265 0.071 Uiso 1 1 calc R
C11 C 1.0328(3) 0.9704(3) 0.1539(2) 0.0632(11) Uani 1 1 d .
H11 H 1.0268 1.0143 0.1175 0.076 Uiso 1 1 calc R
C12 C 0.4351(2) 0.70451(18) 1.02967(16) 0.0343(6) Uani 1 1 d .
C13 C 0.4115(3) 0.76661(19) 1.09629(17) 0.0379(7) Uani 1 1 d .
C14 C 0.5131(3) 0.82897(19) 0.94091(17) 0.0398(7) Uani 1 1 d .
H14 H 0.5597 0.8329 0.9872 0.048 Uiso 1 1 calc R
C15 C 0.5631(3) 0.8409(2) 0.8705(2) 0.0467(8) Uani 1 1 d .
C16 C 0.6810(3) 0.9206(2) 0.8134(2) 0.0581(10) Uani 1 1 d .
H16A H 0.6910 0.8713 0.7864 0.070 Uiso 1 1 calc R
H16B H 0.7481 0.9438 0.8284 0.070 Uiso 1 1 calc R
C17 C 0.6193(3) 0.9774(2) 0.7639(2) 0.0630(11) Uani 1 1 d .
H17A H 0.5595 0.9504 0.7401 0.094 Uiso 1 1 calc R
H17B H 0.6598 0.9970 0.7266 0.094 Uiso 1 1 calc R
H17C H 0.5983 1.0217 0.7927 0.094 Uiso 1 1 calc R
C18 C 0.3296(3) 0.9092(3) 0.8426(2) 0.0614(11) Uani 1 1 d .
H18 H 0.3585 0.8909 0.7977 0.074 Uiso 1 1 calc R
C19 C 0.3671(3) 0.9722(3) 0.8868(3) 0.0650(12) Uani 1 1 d .
H19A H 0.4247 1.0075 0.8787 0.078 Uiso 1 1 calc R
C20 C 0.3045(3) 0.9768(3) 0.9456(2) 0.0642(11) Uani 1 1 d .
H20 H 0.3100 1.0165 0.9860 0.077 Uiso 1 1 calc R
C21 C 0.2267(3) 0.9180(2) 0.9312(2) 0.0598(11) Uani 1 1 d .
H21A H 0.1707 0.9074 0.9615 0.072 Uiso 1 1 calc R
C22 C 0.2448(3) 0.8780(2) 0.8683(2) 0.0591(10) Uani 1 1 d .
H22A H 0.2044 0.8327 0.8462 0.071 Uiso 1 1 calc R
Co1 Co 0.95978(3) 0.86241(2) 0.14179(2) 0.03575(12) Uani 1 1 d .
Co2 Co 0.37367(4) 0.86904(3) 0.94733(2) 0.04066(13) Uani 1 1 d .
O1 O 0.7952(2) 0.78453(16) 0.27009(13) 0.0600(7) Uani 1 1 d .
O2 O 0.7061(2) 0.88748(15) 0.21612(13) 0.0507(6) Uani 1 1 d .
O3 O 0.5427(2) 0.80337(16) 0.81521(14) 0.0583(7) Uani 1 1 d .
O4 O 0.6307(2) 0.90177(17) 0.88024(14) 0.0585(7) Uani 1 1 d .
S1 S 0.90179(6) 0.73996(4) 0.14279(4) 0.03535(17) Uani 1 1 d .
S2 S 0.93920(6) 0.87542(4) 0.01623(4) 0.03711(18) Uani 1 1 d .
S3 S 0.42835(7) 0.74679(5) 0.93623(4) 0.04073(19) Uani 1 1 d .
S4 S 0.39559(7) 0.86997(5) 1.07358(5) 0.0436(2) Uani 1 1 d .

loop_
_atom_site_aniso_label
_atom_site_aniso_U_11
_atom_site_aniso_U_22
_atom_site_aniso_U_33
_atom_site_aniso_U_23
_atom_site_aniso_U_13
_atom_site_aniso_U_12
B3 0.0367(19) 0.053(2) 0.0312(17) 0.0002(16) 0.0093(15) -0.0011(16)
B4 0.068(3) 0.057(2) 0.0264(18) 0.0011(17) 0.0120(18) 0.005(2)
B5 0.055(2) 0.056(2) 0.042(2) -0.0100(18) 0.0283(18) -0.0137(19)
B6 0.039(2) 0.051(2) 0.041(2) -0.0105(16) 0.0182(16) 0.0036(16)
B7 0.064(3) 0.0354(19) 0.047(2) -0.0039(16) 0.0146(19) 0.0075(17)
B8 0.052(2) 0.044(2) 0.049(2) -0.0126(17) 0.0196(18) -0.0175(18)
B9 0.052(2) 0.071(3) 0.040(2) -0.0116(19) 0.0094(18) -0.014(2)
B10 0.072(3) 0.065(3) 0.036(2) -0.0202(19) 0.025(2) -0.016(2)
B11 0.057(3) 0.060(3) 0.062(3) -0.012(2) 0.022(2) 0.011(2)
B12 0.085(3) 0.043(2) 0.047(2) -0.0160(18) 0.028(2) -0.009(2)
B13 0.039(2) 0.049(2) 0.0353(19) 0.0011(16) 0.0080(16) 0.0029(16)
B14 0.061(3) 0.055(2) 0.0246(17) 0.0007(16) 0.0110(17) 0.0012(19)
B15 0.052(2) 0.064(3) 0.052(2) 0.008(2) 0.032(2) 0.007(2)
B16 0.035(2) 0.051(2) 0.051(2) 0.0117(18) 0.0051(17) -0.0071(16)
B17 0.067(3) 0.037(2) 0.046(2) 0.0024(17) 0.0047(19) -0.0130(18)
B18 0.058(2) 0.044(2) 0.0350(19) 0.0015(16) 0.0124(17) 0.0158(18)
B19 0.054(2) 0.067(3) 0.040(2) 0.014(2) 0.0094(18) 0.020(2)
B20 0.074(3) 0.062(3) 0.041(2) 0.020(2) 0.028(2) 0.010(2)
B21 0.065(3) 0.059(3) 0.062(3) 0.016(2) 0.023(2) -0.017(2)
B22 0.095(4) 0.044(2) 0.052(3) 0.014(2) 0.024(2) 0.007(2)
C1 0.0312(15) 0.0326(14) 0.0273(14) 0.0003(11) 0.0106(12) 0.0033(11)
C2 0.0480(18) 0.0340(15) 0.0270(15) 0.0001(12) 0.0158(13) -0.0043(13)
C3 0.0387(16) 0.0322(14) 0.0265(14) -0.0021(11) 0.0080(12) 0.0016(12)
C4 0.0421(18) 0.0426(16) 0.0278(15) -0.0001(13) 0.0100(13) -0.0018(13)
C5 0.064(3) 0.064(2) 0.071(3) -0.018(2) 0.051(2) -0.003(2)
C6 0.071(3) 0.071(3) 0.052(2) -0.0146(19) 0.041(2) -0.012(2)
C7 0.061(2) 0.053(2) 0.059(2) -0.0245(19) 0.0129(19) -0.0129(18)
C8 0.065(2) 0.062(2) 0.0345(18) -0.0102(16) 0.0116(17) -0.0235(19)
C9 0.050(2) 0.064(2) 0.063(2) -0.015(2) -0.0031(19) -0.0068(19)
C10 0.054(2) 0.064(2) 0.063(2) -0.034(2) 0.0231(19) -0.0261(19)
C11 0.066(3) 0.062(2) 0.060(2) 0.001(2) -0.002(2) -0.032(2)
C12 0.0392(17) 0.0371(15) 0.0276(15) 0.0042(12) 0.0075(12) -0.0012(12)
C13 0.0415(17) 0.0419(16) 0.0329(16) 0.0019(13) 0.0158(13) 0.0006(13)
C14 0.0458(18) 0.0424(17) 0.0330(16) 0.0114(13) 0.0126(14) 0.0070(14)
C15 0.0457(19) 0.055(2) 0.0435(19) 0.0039(16) 0.0221(15) 0.0104(16)
C16 0.065(3) 0.049(2) 0.065(2) 0.0151(18) 0.029(2) 0.0060(18)
C17 0.071(3) 0.056(2) 0.067(3) 0.021(2) 0.030(2) 0.022(2)
C18 0.065(3) 0.063(2) 0.057(2) 0.023(2) 0.014(2) 0.030(2)
C19 0.062(3) 0.058(2) 0.075(3) 0.043(2) 0.009(2) 0.014(2)
C20 0.069(3) 0.063(2) 0.057(2) 0.0040(19) -0.009(2) 0.035(2)
C21 0.052(2) 0.063(2) 0.067(3) 0.038(2) 0.0165(19) 0.0217(19)
C22 0.058(2) 0.058(2) 0.059(2) 0.0125(19) -0.0052(19) 0.0077(19)
Co1 0.0419(2) 0.0360(2) 0.0311(2) -0.00598(17) 0.01147(17) -0.00422(18)
Co2 0.0461(3) 0.0395(2) 0.0383(2) 0.00812(18) 0.01328(19) 0.00697(19)
O1 0.082(2) 0.0685(17) 0.0338(13) 0.0168(12) 0.0242(13) 0.0196(14)
O2 0.0612(16) 0.0553(14) 0.0401(13) 0.0002(11) 0.0257(12) 0.0159(12)
O3 0.0643(17) 0.0686(17) 0.0441(15) 0.0034(13) 0.0159(12) 0.0045(13)
O4 0.0583(17) 0.0673(17) 0.0540(15) 0.0184(13) 0.0242(13) 0.0061(13)
S1 0.0430(4) 0.0333(4) 0.0308(4) 0.0018(3) 0.0085(3) 0.0030(3)
S2 0.0459(4) 0.0341(4) 0.0326(4) 0.0025(3) 0.0098(3) 0.0019(3)
S3 0.0477(5) 0.0400(4) 0.0360(4) 0.0063(3) 0.0113(3) 0.0045(3)
S4 0.0524(5) 0.0404(4) 0.0401(4) 0.0062(3) 0.0150(4) 0.0073(4)

loop_
_atom_type_symbol
_atom_type_description
_atom_type_scat_dispersion_real
_atom_type_scat_dispersion_imag
_atom_type_scat_source
C C 0.0033 0.0016 'International Tables Vol C Tables 4.2.6.8 and 6.1.1.4'
H H 0.0000 0.0000 'International Tables Vol C Tables 4.2.6.8 and 6.1.1.4'
B B 0.0013 0.0007 'International Tables Vol C Tables 4.2.6.8 and 6.1.1.4'
O O 0.0106 0.0060 'International Tables Vol C Tables 4.2.6.8 and 6.1.1.4'
S S 0.1246 0.1234 'International Tables Vol C Tables 4.2.6.8 and 6.1.1.4'
Co Co 0.3494 0.9721 'International Tables Vol C Tables 4.2.6.8 and 6.1.1.4'

loop_
_geom_angle_atom_site_label_1
_geom_angle_atom_site_label_2
_geom_angle_atom_site_label_3
_geom_angle
C1 B3 C2 57.32(18)
C1 B3 B9 104.1(3)
C2 B3 B9 104.4(3)
C1 B3 B4 103.5(3)
C2 B3 B4 57.4(2)
B9 B3 B4 60.5(2)
C1 B3 B8 58.7(2)
C2 B3 B8 105.7(3)
B9 B3 B8 60.7(2)
B4 B3 B8 109.1(3)
C1 B3 H3A 125.3
C2 B3 H3A 124.7
B9 B3 H3A 122.9
B4 B3 H3A 122.5
B8 B3 H3A 121.0
C2 B4 B3 60.5(2)
C2 B4 B9 105.9(3)
B3 B4 B9 59.4(2)
C2 B4 B5 59.6(2)
B3 B4 B5 109.0(3)
B9 B4 B5 106.8(3)
C2 B4 B10 105.2(3)
B3 B4 B10 107.5(3)
B9 B4 B10 59.6(2)
B5 B4 B10 58.7(2)
C2 B4 H4 123.2
B3 B4 H4 120.9
B9 B4 H4 122.9
B5 B4 H4 121.8
B10 B4 H4 123.1
C2 B5 B6 59.9(2)
C2 B5 B10 104.9(3)
B6 B5 B10 108.4(3)
C2 B5 B11 105.6(3)
B6 B5 B11 59.9(2)
B10 B5 B11 60.3(3)
C2 B5 B4 57.0(2)
B6 B5 B4 107.5(3)
B10 B5 B4 60.8(3)
B11 B5 B4 108.3(3)
C2 B5 H5 124.6
B6 B5 H5 121.3
B10 B5 H5 121.8
B11 B5 H5 121.9
B4 B5 H5 122.0
C1 B6 C2 57.07(17)
C1 B6 B5 104.6(3)
C2 B6 B5 59.3(2)
C1 B6 B11 103.8(3)
C2 B6 B11 105.6(3)
B5 B6 B11 60.5(2)
C1 B6 B7 57.6(2)
C2 B6 B7 104.6(3)
B5 B6 B7 108.4(3)
B11 B6 B7 60.1(2)
C1 B6 H6 125.4
C2 B6 H6 124.0
B5 B6 H6 121.6
B11 B6 H6 122.8
B7 B6 H6 122.3
C1 B7 B11 104.7(3)
C1 B7 B8 59.3(2)
B11 B7 B8 108.6(3)
C1 B7 B6 59.48(19)
B11 B7 B6 59.4(2)
B8 B7 B6 109.5(3)
C1 B7 B12 105.3(3)
B11 B7 B12 59.2(3)
B8 B7 B12 60.9(2)
B6 B7 B12 107.5(3)
C1 B7 H7A 124.3
B11 B7 H7A 122.9
B8 B7 H7A 120.3
B6 B7 H7A 121.2
B12 B7 H7A 122.5
C1 B8 B7 57.8(2)
C1 B8 B3 58.33(19)
B7 B8 B3 107.2(3)
C1 B8 B9 102.4(3)
B7 B8 B9 107.1(3)
B3 B8 B9 58.7(2)
C1 B8 B12 103.3(3)
B7 B8 B12 59.8(2)
B3 B8 B12 107.4(3)
B9 B8 B12 60.2(3)
C1 B8 H8A 126.1
B7 B8 H8A 121.9
B3 B8 H8A 122.0
B9 B8 H8A 123.5
B12 B8 H8A 122.5
B3 B9 B4 60.1(2)
B3 B9 B10 109.1(3)
B4 B9 B10 60.9(2)
B3 B9 B8 60.6(2)
B4 B9 B8 108.8(3)
B10 B9 B8 108.5(3)
B3 B9 B12 109.0(3)
B4 B9 B12 108.7(3)
B10 B9 B12 59.7(3)
B8 B9 B12 60.3(2)
B3 B9 H9A 121.0
B4 B9 H9A 121.2
B10 B9 H9A 121.3
B8 B9 H9A 121.3
B12 B9 H9A 121.4
B5 B10 B11 60.1(3)
B5 B10 B9 108.2(3)
B11 B10 B9 107.6(3)
B5 B10 B12 108.3(3)
B11 B10 B12 59.3(3)
B9 B10 B12 60.8(3)
B5 B10 B4 60.5(2)
B11 B10 B4 108.0(3)
B9 B10 B4 59.5(2)
B12 B10 B4 108.4(3)
B5 B10 H10 121.3
B11 B10 H10 122.2
B9 B10 H10 121.8
B12 B10 H10 121.4
B4 B10 H10 121.6
B12 B11 B6 109.6(3)
B12 B11 B5 109.0(3)
B6 B11 B5 59.6(2)
B12 B11 B10 60.6(3)
B6 B11 B10 107.7(3)
B5 B11 B10 59.6(3)
B12 B11 B7 60.7(2)
B6 B11 B7 60.5(2)
B5 B11 B7 108.0(3)
B10 B11 B7 108.3(3)
B12 B11 H11A 120.4
B6 B11 H11A 121.5
B5 B11 H11A 121.9
B10 B11 H11A 122.0
B7 B11 H11A 121.4
B11 B12 B10 60.1(3)
B11 B12 B7 60.1(3)
B10 B12 B7 107.3(3)
B11 B12 B9 107.1(3)
B10 B12 B9 59.4(3)
B7 B12 B9 106.1(3)
B11 B12 B8 107.9(3)
B10 B12 B8 107.6(3)
B7 B12 B8 59.2(2)
B9 B12 B8 59.5(2)
B11 B12 H12 121.6
B10 B12 H12 121.9
B7 B12 H12 122.6
B9 B12 H12 122.8
B8 B12 H12 122.0
C12 B13 C13 57.73(19)
C12 B13 B19 104.8(3)
C13 B13 B19 106.0(3)
C12 B13 B18 58.7(2)
C13 B13 B18 106.7(3)
B19 B13 B18 61.0(2)
C12 B13 B14 105.0(3)
C13 B13 B14 58.6(2)
B19 B13 B14 61.2(2)
B18 B13 B14 110.5(3)
C12 B13 H13 124.9
C13 B13 H13 123.7
B19 B13 H13 122.3
B18 B13 H13 120.5
B14 B13 H13 121.2
C13 B14 B13 59.6(2)
C13 B14 B15 59.0(2)
B13 B14 B15 107.1(3)
C13 B14 B19 104.9(3)
B13 B14 B19 58.8(2)
B15 B14 B19 105.8(3)
C13 B14 B20 104.9(3)
B13 B14 B20 106.4(3)
B15 B14 B20 58.7(2)
B19 B14 B20 59.3(2)
C13 B14 H14A 123.6
B13 B14 H14A 122.1
B15 B14 H14A 122.6
B19 B14 H14A 123.4
B20 B14 H14A 123.2
C13 B15 B21 106.1(3)
C13 B15 B20 106.6(3)
B21 B15 B20 61.1(3)
C13 B15 B16 60.0(2)
B21 B15 B16 59.1(2)
B20 B15 B16 108.7(3)
C13 B15 B14 58.4(2)
B21 B15 B14 109.9(3)
B20 B15 B14 61.5(3)
B16 B15 B14 108.7(3)
C13 B15 H15 123.8
B21 B15 H15 121.7
B20 B15 H15 121.0
B16 B15 H15 121.5
B14 B15 H15 120.7
C12 B16 B21 104.2(3)
C12 B16 C13 56.40(18)
B21 B16 C13 105.2(3)
C12 B16 B17 58.4(2)
B21 B16 B17 60.9(2)
C13 B16 B17 105.0(3)
C12 B16 B15 102.5(3)
B21 B16 B15 59.4(3)
C13 B16 B15 58.5(2)
B17 B16 B15 107.6(3)
C12 B16 H16 125.8
B21 B16 H16 122.6
C13 B16 H16 124.3
B17 B16 H16 121.7
B15 B16 H16 123.2
C12 B17 B16 59.5(2)
C12 B17 B18 58.0(2)
B16 B17 B18 109.2(3)
C12 B17 B22 103.5(3)
B16 B17 B22 108.1(3)
B18 B17 B22 60.6(2)
C12 B17 B21 103.5(3)
B16 B17 B21 58.8(2)
B18 B17 B21 109.1(3)
B22 B17 B21 60.6(3)
C12 B17 H17 125.8
B16 B17 H17 121.1
B18 B17 H17 120.5
B22 B17 H17 122.4
B21 B17 H17 122.6
C12 B18 B13 57.9(2)
C12 B18 B17 58.9(2)
B13 B18 B17 107.6(3)
C12 B18 B19 102.8(3)
B13 B18 B19 59.2(2)
B17 B18 B19 107.0(3)
C12 B18 B22 103.7(3)
B13 B18 B22 106.6(3)
B17 B18 B22 59.9(3)
B19 B18 B22 59.1(3)
C12 B18 H18A 125.5
B13 B18 H18A 122.2
B17 B18 H18A 121.4
B19 B18 H18A 123.6
B22 B18 H18A 123.1
B13 B19 B22 108.2(3)
B13 B19 B18 59.7(2)
B22 B19 B18 60.6(3)
B13 B19 B20 108.8(3)
B22 B19 B20 60.0(3)
B18 B19 B20 109.0(3)
B13 B19 B14 60.0(2)
B22 B19 B14 109.0(3)
B18 B19 B14 108.6(3)
B20 B19 B14 61.1(2)
B13 B19 H19 121.8
B22 B19 H19 121.4
B18 B19 H19 121.3
B20 B19 H19 120.9
B14 B19 H19 121.1
B15 B20 B22 107.2(3)
B15 B20 B21 58.8(3)
B22 B20 B21 60.4(3)
B15 B20 B19 106.9(3)
B22 B20 B19 59.2(3)
B21 B20 B19 106.9(3)
B15 B20 B14 59.8(2)
B22 B20 B14 107.2(3)
B21 B20 B14 106.7(3)
B19 B20 B14 59.6(2)
B15 B20 H20A 122.5
B22 B20 H20A 121.9
B21 B20 H20A 122.4
B19 B20 H20A 122.5
B14 B20 H20A 122.2
B16 B21 B15 61.5(2)
B16 B21 B17 60.3(2)
B15 B21 B17 108.7(3)
B16 B21 B20 109.8(3)
B15 B21 B20 60.1(3)
B17 B21 B20 108.0(3)
B16 B21 B22 108.4(3)
B15 B21 B22 107.5(3)
B17 B21 B22 59.7(3)
B20 B21 B22 59.5(3)
B16 B21 H21 120.4
B15 B21 H21 121.3
B17 B21 H21 121.7
B20 B21 H21 121.4
B22 B21 H21 122.4
B19 B22 B17 107.7(3)
B19 B22 B20 60.7(3)
B17 B22 B20 108.5(3)
B19 B22 B18 60.3(2)
B17 B22 B18 59.6(2)
B20 B22 B18 109.3(3)
B19 B22 B21 107.9(3)
B17 B22 B21 59.7(3)
B20 B22 B21 60.1(3)
B18 B22 B21 107.5(3)
B19 B22 H22 121.6
B17 B22 H22 122.0
B20 B22 H22 120.8
B18 B22 H22 121.5
B21 B22 H22 122.2
C2 C1 B7 112.9(2)
C2 C1 B3 62.25(19)
B7 C1 B3 115.2(3)
C2 C1 B8 113.2(2)
B7 C1 B8 62.8(2)
B3 C1 B8 63.0(2)
C2 C1 B6 62.0(2)
B7 C1 B6 62.9(2)
B3 C1 B6 115.3(2)
B8 C1 B6 115.2(2)
C2 C1 S1 117.72(19)
B7 C1 S1 115.7(2)
B3 C1 S1 122.0(2)
B8 C1 S1 122.4(2)
B6 C1 S1 111.3(2)
C1 C2 B4 109.7(2)
C1 C2 B5 108.7(2)
B4 C2 B5 63.4(2)
C1 C2 B3 60.42(18)
B4 C2 B3 62.2(2)
B5 C2 B3 113.4(2)
C1 C2 B6 60.90(18)
B4 C2 B6 113.5(3)
B5 C2 B6 60.8(2)
B3 C2 B6 112.8(2)
C1 C2 S2 116.52(19)
B4 C2 S2 123.2(2)
B5 C2 S2 124.2(2)
B3 C2 S2 116.4(2)
B6 C2 S2 116.8(2)
C4 C3 S1 112.8(2)
C4 C3 Co1 119.7(2)
S1 C3 Co1 71.18(11)
C4 C3 H3 115.2
S1 C3 H3 115.2
Co1 C3 H3 115.2
O1 C4 O2 124.8(3)
O1 C4 C3 124.5(3)
O2 C4 C3 110.7(3)
O2 C5 C6 111.0(3)
O2 C5 H5A 109.4
C6 C5 H5A 109.4
O2 C5 H5B 109.4
C6 C5 H5B 109.4
H5A C5 H5B 108.0
C5 C6 H6A 109.5
C5 C6 H6B 109.5
H6A C6 H6B 109.5
C5 C6 H6C 109.5
H6A C6 H6C 109.5
H6B C6 H6C 109.5
C8 C7 C11 106.1(4)
C8 C7 Co1 70.1(2)
C11 C7 Co1 69.7(2)
C8 C7 H7 126.9
C11 C7 H7 126.9
Co1 C7 H7 126.9
C7 C8 C9 110.1(4)
C7 C8 Co1 70.0(2)
C9 C8 Co1 72.2(2)
C7 C8 H8 124.9
C9 C8 H8 124.9
Co1 C8 H8 124.9
C10 C9 C8 108.1(4)
C10 C9 Co1 70.9(2)
C8 C9 Co1 68.0(2)
C10 C9 H9 125.9
C8 C9 H9 125.9
Co1 C9 H9 125.9
C9 C10 C11 107.4(3)
C9 C10 Co1 71.0(2)
C11 C10 Co1 67.4(2)
C9 C10 H10A 126.3
C11 C10 H10A 126.3
Co1 C10 H10A 126.3
C7 C11 C10 108.3(4)
C7 C11 Co1 69.9(2)
C10 C11 Co1 71.7(2)
C7 C11 H11 125.8
C10 C11 H11 125.8
Co1 C11 H11 125.8
C13 C12 B13 63.2(2)
C13 C12 B18 114.9(2)
B13 C12 B18 63.4(2)
C13 C12 B17 113.4(2)
B13 C12 B17 115.5(3)
B18 C12 B17 63.1(2)
C13 C12 B16 62.9(2)
B13 C12 B16 116.6(3)
B18 C12 B16 115.7(3)
B17 C12 B16 62.1(2)
C13 C12 S3 116.2(2)
B13 C12 S3 122.4(2)
B18 C12 S3 122.5(2)
B17 C12 S3 115.5(2)
B16 C12 S3 109.8(2)
C12 C13 B14 108.7(2)
C12 C13 B15 108.3(3)
B14 C13 B15 62.6(2)
C12 C13 B13 59.12(19)
B14 C13 B13 61.8(2)
B15 C13 B13 111.7(3)
C12 C13 B16 60.7(2)
B14 C13 B16 113.3(3)
B15 C13 B16 61.5(2)
B13 C13 B16 111.4(3)
C12 C13 S4 117.9(2)
B14 C13 S4 123.3(2)
B15 C13 S4 123.8(2)
B13 C13 S4 118.5(2)
B16 C13 S4 116.6(2)
C15 C14 S3 113.2(3)
C15 C14 Co2 120.1(2)
S3 C14 Co2 71.32(12)
C15 C14 H14 115.0
S3 C14 H14 115.0
Co2 C14 H14 115.0
O3 C15 O4 126.3(3)
O3 C15 C14 124.4(3)
O4 C15 C14 109.3(3)
O4 C16 C17 111.5(3)
O4 C16 H16A 109.3
C17 C16 H16A 109.3
O4 C16 H16B 109.3
C17 C16 H16B 109.3
H16A C16 H16B 108.0
C16 C17 H17A 109.5
C16 C17 H17B 109.5
H17A C17 H17B 109.5
C16 C17 H17C 109.5
H17A C17 H17C 109.5
H17B C17 H17C 109.5
C22 C18 C19 110.3(4)
C22 C18 Co2 73.3(2)
C19 C18 Co2 70.4(2)
C22 C18 H18 124.9
C19 C18 H18 124.9
Co2 C18 H18 124.9
C18 C19 C20 106.1(4)
C18 C19 Co2 70.1(2)
C20 C19 Co2 68.6(2)
C18 C19 H19A 126.9
C20 C19 H19A 126.9
Co2 C19 H19A 126.9
C19 C20 C21 106.9(4)
C19 C20 Co2 70.4(2)
C21 C20 Co2 72.5(2)
C19 C20 H20 126.4
C21 C20 H20 126.4
Co2 C20 H20 126.4
C22 C21 C20 107.7(4)
C22 C21 Co2 71.3(2)
C20 C21 Co2 67.0(2)
C22 C21 H21A 126.2
C20 C21 H21A 126.2
Co2 C21 H21A 126.2
C18 C22 C21 109.0(4)
C18 C22 Co2 68.3(2)
C21 C22 Co2 70.6(2)
C18 C22 H22A 125.5
C21 C22 H22A 125.5
Co2 C22 H22A 125.5
C3 Co1 C11 136.20(16)
C3 Co1 C7 103.63(14)
C11 Co1 C7 40.37(16)
C3 Co1 C8 102.93(13)
C11 Co1 C8 66.48(16)
C7 Co1 C8 39.86(16)
C3 Co1 C10 168.71(13)
C11 Co1 C10 40.87(16)
C7 Co1 C10 67.96(15)
C8 Co1 C10 65.78(15)
C3 Co1 C9 132.61(15)
C11 Co1 C9 66.44(17)
C7 Co1 C9 67.38(17)
C8 Co1 C9 39.77(16)
C10 Co1 C9 38.06(16)
C3 Co1 S1 49.94(8)
C11 Co1 S1 170.46(13)
C7 Co1 S1 137.26(12)
C8 Co1 S1 106.32(11)
C10 Co1 S1 131.26(13)
C9 Co1 S1 104.03(12)
C3 Co1 S2 93.96(9)
C11 Co1 S2 91.41(12)
C7 Co1 S2 122.28(13)
C8 Co1 S2 157.85(11)
C10 Co1 S2 96.95(12)
C9 Co1 S2 131.16(12)
S1 Co1 S2 95.48(3)
C14 Co2 C20 136.45(17)
C14 Co2 C18 103.11(15)
C20 Co2 C18 67.05(17)
C14 Co2 C19 103.83(15)
C20 Co2 C19 40.98(17)
C18 Co2 C19 39.59(17)
C14 Co2 C21 168.13(14)
C20 Co2 C21 40.48(17)
C18 Co2 C21 65.03(16)
C19 Co2 C21 67.12(16)
C14 Co2 C22 132.15(16)
C20 Co2 C22 66.23(17)
C18 Co2 C22 38.40(16)
C19 Co2 C22 65.83(17)
C21 Co2 C22 38.01(16)
C14 Co2 S3 50.00(10)
C20 Co2 S3 170.88(13)
C18 Co2 S3 106.57(12)
C19 Co2 S3 137.39(14)
C21 Co2 S3 131.52(13)
C22 Co2 S3 104.68(12)
C14 Co2 S4 92.75(10)
C20 Co2 S4 90.89(12)
C18 Co2 S4 157.95(12)
C19 Co2 S4 121.88(15)
C21 Co2 S4 98.60(12)
C22 Co2 S4 133.45(13)
S3 Co2 S4 95.35(3)
C4 O2 C5 117.3(3)
C15 O4 C16 113.7(3)
C3 S1 C1 107.68(13)
C3 S1 Co1 58.88(10)
C1 S1 Co1 104.78(10)
C2 S2 Co1 103.04(10)
C14 S3 C12 106.95(15)
C14 S3 Co2 58.68(11)
C12 S3 Co2 105.00(10)
C13 S4 Co2 102.95(11)

loop_
_geom_bond_atom_site_label_1
_geom_bond_atom_site_label_2
_geom_bond_distance
B3 C1 1.706(5)
B3 C2 1.736(5)
B3 B9 1.751(6)
B3 B4 1.765(5)
B3 B8 1.786(6)
B3 H3A 1.1000
B4 C2 1.681(5)
B4 B9 1.772(6)
B4 B5 1.792(6)
B4 B10 1.797(6)
B4 H4 1.1000
B5 C2 1.728(5)
B5 B6 1.753(6)
B5 B10 1.758(6)
B5 B11 1.768(6)
B5 H5 1.1000
B6 C1 1.719(4)
B6 C2 1.738(5)
B6 B11 1.758(6)
B6 B7 1.776(6)
B6 H6 1.1000
B7 C1 1.686(5)
B7 B11 1.771(6)
B7 B8 1.771(6)
B7 B12 1.782(6)
B7 H7A 1.1000
B8 C1 1.713(5)
B8 B9 1.786(6)
B8 B12 1.802(6)
B8 H8A 1.1000
B9 B10 1.775(6)
B9 B12 1.799(7)
B9 H9A 1.1000
B10 B11 1.770(7)
B10 B12 1.780(6)
B10 H10 1.1000
B11 B12 1.755(7)
B11 H11A 1.1000
B12 H12 1.1000
B13 C12 1.666(5)
B13 C13 1.732(5)
B13 B19 1.749(6)
B13 B18 1.758(5)
B13 B14 1.770(5)
B13 H13 1.1000
B14 C13 1.713(5)
B14 B15 1.786(6)
B14 B19 1.792(6)
B14 B20 1.817(6)
B14 H14A 1.1000
B15 C13 1.725(5)
B15 B21 1.744(7)
B15 B20 1.767(6)
B15 B16 1.780(6)
B15 H15 1.1000
B16 C12 1.718(5)
B16 B21 1.737(6)
B16 C13 1.754(5)
B16 B17 1.763(6)
B16 H16 1.1000
B17 C12 1.698(5)
B17 B18 1.767(6)
B17 B22 1.773(6)
B17 B21 1.773(6)
B17 H17 1.1000
B18 C12 1.681(5)
B18 B19 1.780(6)
B18 B22 1.786(6)
B18 H18A 1.1000
B19 B22 1.758(7)
B19 B20 1.785(6)
B19 H19 1.1000
B20 B22 1.773(6)
B20 B21 1.784(7)
B20 H20A 1.1000
B21 B22 1.790(7)
B21 H21 1.1000
B22 H22 1.1000
C1 C2 1.651(4)
C1 S1 1.789(3)
C2 S2 1.783(3)
C3 C4 1.482(4)
C3 S1 1.759(3)
C3 Co1 1.968(3)
C3 H3 0.9800
C4 O1 1.195(4)
C4 O2 1.325(4)
C5 O2 1.450(4)
C5 C6 1.495(5)
C5 H5A 0.9700
C5 H5B 0.9700
C6 H6A 0.9600
C6 H6B 0.9600
C6 H6C 0.9600
C7 C8 1.390(6)
C7 C11 1.406(6)
C7 Co1 2.039(3)
C7 H7 0.9800
C8 C9 1.407(6)
C8 Co1 2.040(3)
C8 H8 0.9800
C9 C10 1.366(6)
C9 Co1 2.095(4)
C9 H9 0.9800
C10 C11 1.443(6)
C10 Co1 2.094(4)
C10 H10A 0.9800
C11 Co1 2.036(4)
C11 H11 0.9800
C12 C13 1.641(4)
C12 S3 1.820(3)
C13 S4 1.775(3)
C14 C15 1.506(4)
C14 S3 1.758(3)
C14 Co2 1.960(3)
C14 H14 0.9800
C15 O3 1.182(4)
C15 O4 1.345(5)
C16 O4 1.472(4)
C16 C17 1.479(5)
C16 H16A 0.9700
C16 H16B 0.9700
C17 H17A 0.9600
C17 H17B 0.9600
C17 H17C 0.9600
C18 C22 1.355(6)
C18 C19 1.375(6)
C18 Co2 2.028(4)
C18 H18 0.9800
C19 C20 1.414(6)
C19 Co2 2.032(3)
C19 H19A 0.9800
C20 C21 1.416(6)
C20 Co2 2.008(4)
C20 H20 0.9800
C21 C22 1.358(6)
C21 Co2 2.081(4)
C21 H21A 0.9800
C22 Co2 2.089(4)
C22 H22A 0.9800
Co1 S1 2.1758(9)
Co1 S2 2.2626(10)
Co2 S3 2.1737(10)
Co2 S4 2.2646(11)
